data_7204122
loop_
_publ_author_name
'Batsanov, Andrei S.'
'Bryce, Martin R.'
'Chesney, Antony'
'Howard, Judith A. K.'
'John, Derek E.'
'Moore, Adrian J.'
'Wood, Clare L.'
'Gershtenman, Hagit'
'Becker, James Y.'
'Khodorkovsky, Vladimir Y.'
'Ellern, Arkady'
'Bernstein, Joel'
'Perepichka, Igor F.'
'Rotello, Vincent'
'Gray, Mark'
'Cuello, Alejandro O.'

_publ_section_title
;
 Synthesis and crystal engineering of new halogenated
 tetrathiafulvalene (TTF) derivatives and their charge transfer
 complexes and radical ion salts
;
_journal_issue 9
_journal_name_full 'Journal of Materials Chemistry'
_journal_page_first 2181
_journal_paper_doi 10.1039/b101866n
_journal_volume 11
_journal_year 2001
_chemical_formula_moiety 'C12 H4 N4,C8 H7 S6 I'
_chemical_formula_sum 'C20 H11 I N4 S6'
_chemical_formula_weight 626.59
_chemical_name_systematic
; 4-iodo-4',5'-bis(methylsulfanyl)tetrathiafulvalene 
7,7,8,8-tetracyanoquinodimethane 
;
_space_group_IT_number 2
_symmetry_cell_setting triclinic
_symmetry_space_group_name_Hall '-P 1'
_symmetry_space_group_name_H-M 'P -1'
_atom_sites_solution_hydrogens difmap
_atom_sites_solution_primary direct
_atom_sites_solution_secondary difmap
_audit_creation_method SHELXL
_cell_angle_alpha 81.02(1)
_cell_angle_beta 83.25(1)
_cell_angle_gamma 77.12(1)
_cell_formula_units_Z 2
_cell_length_a 7.969(1)
_cell_length_b 9.066(1)
_cell_length_c 17.482(1)
_cell_measurement_reflns_used 491
_cell_measurement_temperature 295(2)
_cell_measurement_theta_max 24.0
_cell_measurement_theta_min 12.0
_cell_volume 1211.7(2)
_computing_cell_refinement 'Siemens SMART'
_computing_data_collection 'Siemens SMART'
_computing_data_reduction 'Siemens SAINT'
_computing_molecular_graphics 'Siemens SHELXTL'
_computing_publication_material 'Siemens SHELXTL'
_computing_structure_refinement 'SHELXL-93 (Sheldrick, 1993)'
_computing_structure_solution 'SHELXS-86 (Sheldrick, 1990)'
_diffrn_ambient_temperature 295(2)
_diffrn_measurement_device 'SMART 1K CCD area detector'
_diffrn_measurement_method '\w scans'
_diffrn_radiation_monochromator graphite
_diffrn_radiation_source 'fine-focus sealed tube'
_diffrn_radiation_type MoK\a
_diffrn_radiation_wavelength 0.71073
_diffrn_reflns_av_R_equivalents 0.0355
_diffrn_reflns_av_sigmaI/netI 0.0554
_diffrn_reflns_limit_h_max 11
_diffrn_reflns_limit_h_min -11
_diffrn_reflns_limit_k_max 12
_diffrn_reflns_limit_k_min -12
_diffrn_reflns_limit_l_max 24
_diffrn_reflns_limit_l_min -23
_diffrn_reflns_number 14342
_diffrn_reflns_theta_max 30.53
_diffrn_reflns_theta_min 2.33
_diffrn_standards_decay_% 0
_exptl_absorpt_coefficient_mu 1.855
_exptl_absorpt_correction_T_max 0.9333
_exptl_absorpt_correction_T_min 0.3452
_exptl_absorpt_correction_type multi-scan
_exptl_absorpt_process_details 'integration then SADABS (Sheldrick,1996),R(int)=0.067 before correction'
_exptl_crystal_colour black
_exptl_crystal_density_diffrn 1.717
_exptl_crystal_description plate
_exptl_crystal_F_000 616
_exptl_crystal_size_max 0.3
_exptl_crystal_size_mid 0.2
_exptl_crystal_size_min 0.1
_refine_diff_density_max 0.589
_refine_diff_density_min -0.589
_refine_diff_density_rms 0.079
_refine_ls_extinction_method none
_refine_ls_goodness_of_fit_all 1.077
_refine_ls_goodness_of_fit_obs 1.093
_refine_ls_hydrogen_treatment refall
_refine_ls_matrix_type full
_refine_ls_number_parameters 328
_refine_ls_number_reflns 6455
_refine_ls_number_restraints 0
_refine_ls_restrained_S_all 1.096
_refine_ls_restrained_S_obs 1.093
_refine_ls_R_factor_all 0.0777
_refine_ls_R_factor_obs 0.0412
_refine_ls_shift/esd_max -0.002
_refine_ls_shift/esd_mean 0.000
_refine_ls_structure_factor_coef Fsqd
_refine_ls_weighting_details 'w=1/[\s^2^(Fo^2^)+(0.0235P)^2^+0.6613P] where P=(Fo^2^+2Fc^2^)/3'
_refine_ls_weighting_scheme calc
_refine_ls_wR_factor_all 0.0939
_refine_ls_wR_factor_obs 0.0761
_reflns_number_observed 4372
_reflns_number_total 6471
_reflns_observed_criterion I>2\s(I)
_cod_data_source_file b101866n.txt
_cod_data_source_block 4.TCNQ
_cod_depositor_comments
;
The following automatic conversions were performed:

'_refine_ls_weighting_scheme' value 'calc
w=1/[\s^2^(Fo^2^)+(0.0235P)^2^+0.6613P] where P=(Fo^2^+2Fc^2^)/3' was
changed to 'calc'. New tag '_refine_ls_weighting_details' was
created. The value of the new tag was set to
'w=1/[\s^2^(Fo^2^)+(0.0235P)^2^+0.6613P] where P=(Fo^2^+2Fc^2^)/3'.

Automatic conversion script
Id: cif_fix_values 3143 2015-03-26 13:38:13Z robertas 
;
_cod_original_sg_symbol_H-M P-1
_cod_database_code 7204122

loop_
_symmetry_equiv_pos_as_xyz
'x, y, z'
'-x, -y, -z'

loop_
_atom_site_aniso_label
_atom_site_aniso_U_11
_atom_site_aniso_U_22
_atom_site_aniso_U_33
_atom_site_aniso_U_23
_atom_site_aniso_U_13
_atom_site_aniso_U_12
I 0.04096(14) 0.0697(2) 0.0639(2) -0.02052(14) -0.01082(11) -0.02299(13)
S1 0.0349(4) 0.0688(6) 0.0635(6) -0.0343(5) 0.0014(4) -0.0170(4)
S2 0.0351(4) 0.0569(6) 0.0518(5) -0.0218(5) -0.0004(4) -0.0135(4)
S3 0.0385(5) 0.0634(6) 0.0544(6) -0.0268(5) -0.0002(4) -0.0163(4)
S4 0.0373(4) 0.0587(6) 0.0507(5) -0.0218(5) -0.0047(4) -0.0145(4)
S5 0.0694(7) 0.0730(7) 0.0491(6) -0.0285(5) 0.0022(5) -0.0281(6)
S6 0.0520(5) 0.0543(6) 0.0679(7) -0.0134(5) -0.0233(5) -0.0180(5)
C1 0.040(2) 0.044(2) 0.035(2) -0.007(2) -0.0014(14) -0.011(2)
C2 0.038(2) 0.047(2) 0.040(2) -0.012(2) 0.0059(15) -0.017(2)
C3 0.034(2) 0.049(2) 0.044(2) -0.013(2) 0.0020(15) -0.013(2)
C4 0.044(2) 0.042(2) 0.036(2) -0.0078(15) -0.0001(14) -0.014(2)
C5 0.037(2) 0.051(2) 0.041(2) -0.014(2) 0.002(2) -0.011(2)
C6 0.036(2) 0.051(2) 0.043(2) -0.009(2) -0.0015(15) -0.009(2)
C7 0.036(2) 0.048(2) 0.043(2) -0.012(2) -0.0016(15) -0.009(2)
C8 0.050(2) 0.054(2) 0.040(2) -0.013(2) 0.000(2) -0.017(2)
C11 0.037(2) 0.048(2) 0.047(2) -0.017(2) -0.0030(15) -0.013(2)
C12 0.040(2) 0.047(2) 0.044(2) -0.015(2) -0.0080(15) -0.015(2)
C13 0.043(2) 0.052(2) 0.044(2) -0.019(2) -0.003(2) -0.015(2)
C14 0.035(2) 0.048(2) 0.045(2) -0.016(2) -0.0041(14) -0.012(2)
C15 0.052(2) 0.042(2) 0.037(2) -0.008(2) -0.006(2) -0.017(2)
C16 0.044(2) 0.042(2) 0.047(2) -0.012(2) -0.009(2) -0.014(2)
C17 0.060(3) 0.085(4) 0.059(3) -0.027(3) 0.006(2) -0.015(3)
C18 0.069(3) 0.065(3) 0.067(3) -0.007(3) -0.025(3) -0.013(3)
C71 0.046(2) 0.058(2) 0.052(2) -0.019(2) -0.005(2) -0.008(2)
C72 0.044(2) 0.060(2) 0.044(2) -0.015(2) -0.006(2) -0.018(2)
C81 0.063(2) 0.071(3) 0.048(2) -0.020(2) -0.001(2) -0.025(2)
C82 0.058(2) 0.070(3) 0.053(2) -0.026(2) -0.003(2) -0.023(2)
N71 0.045(2) 0.084(3) 0.089(3) -0.018(2) -0.012(2) -0.013(2)
N72 0.052(2) 0.087(3) 0.061(2) -0.038(2) 0.003(2) -0.016(2)
N81 0.084(3) 0.102(3) 0.069(3) -0.043(2) 0.014(2) -0.027(2)
N82 0.057(2) 0.115(3) 0.087(3) -0.048(3) -0.004(2) -0.027(2)

loop_
_atom_site_label
_atom_site_type_symbol
_atom_site_fract_x
_atom_site_fract_y
_atom_site_fract_z
_atom_site_U_iso_or_equiv
_atom_site_thermal_displace_type
_atom_site_occupancy
_atom_site_calc_flag
_atom_site_refinement_flags
_atom_site_disorder_group
I I 0.69557(3) 0.65074(3) 0.40740(2) 0.05459(10) Uani 0.97 d P 1
I' I 0.4012(14) 0.7227(12) 0.4904(6) 0.069(3) Uiso 0.03 d P 2
S1 S 0.51248(11) 0.46562(12) 0.30656(6) 0.0524(3) Uani 1 d . .
S2 S 0.15859(11) 0.55972(11) 0.37934(5) 0.0460(2) Uani 1 d . .
S3 S 0.36701(11) 0.28382(12) 0.19120(6) 0.0494(2) Uani 1 d . .
S4 S 0.01178(11) 0.38790(11) 0.25823(5) 0.0466(2) Uani 1 d . .
S5 S 0.24897(14) 0.16541(13) 0.05781(6) 0.0601(3) Uani 1 d . .
S6 S -0.14861(13) 0.27626(12) 0.13630(6) 0.0549(3) Uani 1 d . .
C1 C 0.1949(4) 0.0173(4) 0.3397(2) 0.0392(8) Uani 1 d . .
C2 C 0.0133(4) 0.0254(4) 0.3371(2) 0.0406(8) Uani 1 d . .
H2 H -0.0637(45) 0.0688(40) 0.3732(21) 0.047(10) Uiso 1 d . .
C3 C -0.0447(4) -0.0370(4) 0.2826(2) 0.0414(8) Uani 1 d . .
H3 H -0.1737(44) -0.0252(38) 0.2806(19) 0.042(9) Uiso 1 d . .
C4 C 0.0732(4) -0.1159(4) 0.2263(2) 0.0396(8) Uani 1 d . .
C5 C 0.2543(4) -0.1251(4) 0.2293(2) 0.0426(8) Uani 1 d . .
H5 H 0.3298(45) -0.1664(39) 0.1929(21) 0.045(10) Uiso 1 d . .
C6 C 0.3132(5) -0.0618(4) 0.2829(2) 0.0428(8) Uani 1 d . .
H6 H 0.4329(43) -0.0712(36) 0.2830(18) 0.035(9) Uiso 1 d . .
C7 C 0.2531(4) 0.0842(4) 0.3946(2) 0.0417(8) Uani 1 d . .
C8 C 0.0132(5) -0.1818(4) 0.1710(2) 0.0465(9) Uani 1 d . .
C11 C 0.2923(4) 0.4602(4) 0.3089(2) 0.0421(8) Uani 1 d . .
C12 C 0.4806(4) 0.5844(4) 0.3792(2) 0.0412(8) Uani 1 d . .
C13 C 0.3218(5) 0.6262(4) 0.4118(2) 0.0444(8) Uani 1 d . .
H13 H 0.2775(50) 0.6853(45) 0.4534(23) 0.058(12) Uiso 0.97 d P 1
C14 C 0.2309(4) 0.3877(4) 0.2593(2) 0.0410(8) Uani 1 d . .
C15 C 0.2000(5) 0.2571(4) 0.1410(2) 0.0423(8) Uani 1 d . .
C16 C 0.0365(4) 0.3035(4) 0.1722(2) 0.0425(8) Uani 1 d . .
C17 C 0.4624(7) 0.1957(7) 0.0252(3) 0.0675(13) Uani 1 d . .
H171 H 0.5514(56) 0.1326(49) 0.0571(24) 0.063(13) Uiso 1 d . .
H172 H 0.4895(55) 0.1679(50) -0.0204(27) 0.071(14) Uiso 1 d . .
H173 H 0.4666(56) 0.3024(56) 0.0203(25) 0.074(15) Uiso 1 d . .
C18 C -0.2406(7) 0.4678(6) 0.0961(3) 0.0655(12) Uani 1 d . .
H181 H -0.3409(63) 0.4682(54) 0.0651(27) 0.090(15) Uiso 1 d . .
H182 H -0.1609(58) 0.5010(52) 0.0591(27) 0.071(15) Uiso 1 d . .
H183 H -0.2737(64) 0.5419(60) 0.1348(30) 0.102(18) Uiso 1 d . .
C71 C 0.4326(5) 0.0852(5) 0.3976(2) 0.0508(9) Uani 1 d . .
C72 C 0.1358(5) 0.1596(4) 0.4516(2) 0.0472(9) Uani 1 d . .
C81 C 0.1275(5) -0.2705(5) 0.1181(2) 0.0576(10) Uani 1 d . .
C82 C -0.1688(5) -0.1671(5) 0.1654(2) 0.0571(10) Uani 1 d . .
N71 N 0.5747(4) 0.0883(5) 0.4002(2) 0.0719(11) Uani 1 d . .
N72 N 0.0392(4) 0.2202(4) 0.4963(2) 0.0640(10) Uani 1 d . .
N81 N 0.2229(5) -0.3447(5) 0.0778(2) 0.0821(12) Uani 1 d . .
N82 N -0.3134(5) -0.1541(5) 0.1610(2) 0.0810(12) Uani 1 d . .

loop_
_atom_type_symbol
_atom_type_description
_atom_type_scat_dispersion_real
_atom_type_scat_dispersion_imag
_atom_type_scat_source
C C 0.0033 0.0016 'International Tables Vol C Tables 4.2.6.8 and 6.1.1.4'
H H 0.0000 0.0000 'International Tables Vol C Tables 4.2.6.8 and 6.1.1.4'
N N 0.0061 0.0033 'International Tables Vol C Tables 4.2.6.8 and 6.1.1.4'
S S 0.1246 0.1234 'International Tables Vol C Tables 4.2.6.8 and 6.1.1.4'
I I -0.4742 1.8119 'International Tables Vol C Tables 4.2.6.8 and 6.1.1.4'

loop_
_exptl_crystal_face_index_h
_exptl_crystal_face_index_k
_exptl_crystal_face_index_l
_exptl_crystal_face_perp_dist
0.00 0.00 -1.00 0.0500
0.00 0.00 1.00 0.0500
0.00 1.00 -1.00 0.1000
0.00 -1.00 1.00 0.1000
1.00 0.00 -1.00 0.1000
-1.00 0.00 1.00 0.1000

loop_
_geom_angle_atom_site_label_1
_geom_angle_atom_site_label_2
_geom_angle_atom_site_label_3
_geom_angle
_geom_angle_site_symmetry_1
_geom_angle_site_symmetry_3
_geom_angle_publ_flag
C13 I' C12 33.1(2) . . ?
C13 I' H13 26.3(16) . . ?
C12 I' H13 59.3(17) . . ?
C12 S1 C11 94.5(2) . . ?
C13 S2 C11 95.4(2) . . ?
C14 S3 C15 95.6(2) . . ?
C14 S4 C16 95.4(2) . . ?
C15 S5 C17 102.3(2) . . ?
C16 S6 C18 100.9(2) . . ?
C7 C1 C2 120.8(3) . . ?
C7 C1 C6 121.5(3) . . ?
C2 C1 C6 117.8(3) . . ?
C3 C2 C1 121.1(3) . . ?
C3 C2 H2 118.7(22) . . ?
C1 C2 H2 120.2(22) . . ?
C2 C3 C4 121.1(3) . . ?
C2 C3 H3 119.3(19) . . ?
C4 C3 H3 119.6(19) . . ?
C8 C4 C5 121.1(3) . . ?
C8 C4 C3 121.0(3) . . ?
C5 C4 C3 117.9(3) . . ?
C6 C5 C4 121.4(3) . . ?
C6 C5 H5 118.5(23) . . ?
C4 C5 H5 119.9(23) . . ?
C5 C6 C1 120.8(3) . . ?
C5 C6 H6 118.6(19) . . ?
C1 C6 H6 120.6(19) . . ?
C1 C7 C72 121.3(3) . . ?
C1 C7 C71 123.0(3) . . ?
C72 C7 C71 115.7(3) . . ?
C4 C8 C81 122.2(3) . . ?
C4 C8 C82 121.5(3) . . ?
C81 C8 C82 116.3(3) . . ?
C14 C11 S2 122.8(3) . . ?
C14 C11 S1 122.8(3) . . ?
S2 C11 S1 114.3(2) . . ?
C13 C12 S1 118.1(3) . . ?
C13 C12 I 124.7(2) . . ?
S1 C12 I 117.2(2) . . ?
C13 C12 I' 54.3(3) . . ?
S1 C12 I' 170.1(3) . . ?
C12 C13 S2 117.6(3) . . ?
C12 C13 I' 92.6(4) . . ?
S2 C13 I' 149.0(4) . . ?
C12 C13 H13 131.6(24) . . ?
S2 C13 H13 110.7(24) . . ?
C11 C14 S4 123.4(3) . . ?
C11 C14 S3 122.3(3) . . ?
S4 C14 S3 114.3(2) . . ?
C16 C15 S5 123.1(3) . . ?
C16 C15 S3 116.7(3) . . ?
S5 C15 S3 120.1(2) . . ?
C15 C16 S6 124.6(3) . . ?
C15 C16 S4 116.9(3) . . ?
S6 C16 S4 118.3(2) . . ?
S5 C17 H171 113.5(25) . . ?
S5 C17 H172 108.2(30) . . ?
H171 C17 H172 105.0(37) . . ?
S5 C17 H173 111.3(27) . . ?
H171 C17 H173 111.3(37) . . ?
H172 C17 H173 107.1(40) . . ?
S6 C18 H181 110.1(27) . . ?
S6 C18 H182 107.8(29) . . ?
H181 C18 H182 103.2(38) . . ?
S6 C18 H183 114.6(30) . . ?
H181 C18 H183 111.7(39) . . ?
H182 C18 H183 108.6(42) . . ?
N71 C71 C7 178.9(4) . . ?
N72 C72 C7 178.6(4) . . ?
N81 C81 C8 177.5(5) . . ?
N82 C82 C8 179.4(5) . . ?

loop_
_geom_bond_atom_site_label_1
_geom_bond_atom_site_label_2
_geom_bond_distance
_geom_bond_site_symmetry_2
_geom_bond_publ_flag
I C12 2.071(3) . ?
I' C13 1.970(11) . ?
I' C12 2.422(11) . ?
I' H13 1.37(4) . ?
S1 C12 1.751(3) . ?
S1 C11 1.762(3) . ?
S2 C13 1.734(3) . ?
S2 C11 1.754(3) . ?
S3 C14 1.753(3) . ?
S3 C15 1.757(3) . ?
S4 C14 1.748(3) . ?
S4 C16 1.762(3) . ?
S5 C15 1.748(3) . ?
S5 C17 1.796(5) . ?
S6 C16 1.749(3) . ?
S6 C18 1.794(5) . ?
C1 C7 1.385(4) . ?
C1 C2 1.438(5) . ?
C1 C6 1.445(5) . ?
C2 C3 1.352(5) . ?
C2 H2 0.90(4) . ?
C3 C4 1.437(5) . ?
C3 H3 1.01(3) . ?
C4 C8 1.393(4) . ?
C4 C5 1.434(5) . ?
C5 C6 1.349(5) . ?
C5 H5 0.89(3) . ?
C6 H6 0.94(3) . ?
C7 C72 1.429(5) . ?
C7 C71 1.440(5) . ?
C8 C81 1.428(5) . ?
C8 C82 1.440(5) . ?
C11 C14 1.358(4) . ?
C12 C13 1.324(5) . ?
C13 H13 0.96(4) . ?
C15 C16 1.354(5) . ?
C17 H171 0.98(4) . ?
C17 H172 0.86(4) . ?
C17 H173 0.97(5) . ?
C18 H181 1.02(5) . ?
C18 H182 0.92(5) . ?
C18 H183 1.00(5) . ?
C71 N71 1.145(5) . ?
C72 N72 1.145(4) . ?
C81 N81 1.149(5) . ?
C82 N82 1.142(5) . ?
